data_9004018
loop_
_publ_author_name
'Arletti, R.'
'Mazzucato, E.'
'Vezzalini, G.'

_publ_section_title
;
 Influence of dehydration kinetics on T-O-T bridge breaking
 in zeolites with framework type STI: The case of stellerite
 Sample: T = 740 K
 Note: occupancies invented to match formula
;
_journal_name_full 'American Mineralogist'
_journal_page_first 628
_journal_page_last 634
_journal_paper_doi 10.2138/am.2006.1966
_journal_volume 91
_journal_year 2006
_chemical_compound_source 'Seremida, Sardinia, Italy'
_chemical_formula_sum 'Al3.56 Ca1.14 H0.88 Na0.14 O38.13 Si15.84'
_chemical_name_mineral Stellerite
_space_group_IT_number 63
_symmetry_space_group_name_Hall '-A 2a 2a'
_symmetry_space_group_name_H-M 'A m m a'
_cell_angle_alpha 90
_cell_angle_beta 90
_cell_angle_gamma 90
_cell_formula_units_Z 4
_cell_length_a 13.5426
_cell_length_b 17.557
_cell_length_c 17.102
_cell_volume 4066.299
_database_code_amcsd 0004142
_diffrn_ambient_temperature 740
_exptl_crystal_density_diffrn 1.961
_cod_original_cell_volume 4066.298
_cod_original_formula_sum 'Ca1.14 Na.14 Si15.84 Al3.56 O38.13 H.88'
_cod_database_code 9004018

loop_
_space_group_symop_operation_xyz
x,y,z
x,1/2+y,1/2+z
1/2+x,y,-z
1/2+x,1/2+y,1/2-z
1/2-x,-y,z
1/2-x,1/2-y,1/2+z
x,-y,z
x,1/2-y,1/2+z
-x,y,-z
-x,1/2+y,1/2-z
1/2-x,y,z
1/2-x,1/2+y,1/2+z
1/2+x,-y,-z
1/2+x,1/2-y,1/2-z
-x,-y,-z
-x,1/2-y,1/2-z

loop_
_atom_site_label
_atom_site_fract_x
_atom_site_fract_y
_atom_site_fract_z
_atom_site_occupancy
_atom_site_U_iso_or_equiv
_atom_site_type_symbol
_atom_site_attached_hydrogens
Ca1 0.25000 0.24300 0.05100 0.40000 0.04400 Ca 0
Na1 0.25000 0.24300 0.05100 0.05000 0.04400 Na 0
Ca4 0.25000 0.50000 0.18700 0.34000 0.04400 Ca 0
Na4 0.25000 0.50000 0.18700 0.04000 0.04400 Na 0
SiT1 0.13800 0.33400 0.13700 0.55000 0.06300 Si 0
AlT1 0.13800 0.33400 0.13700 0.07000 0.06300 Al 0
SiT1P 0.13480 0.27450 0.37620 0.88000 0.06300 Si 0
AlT1P 0.13480 0.27450 0.37620 0.22000 0.06300 Al 0
SiT3 0.05510 0.41340 0.28730 0.88000 0.06300 Si 0
AlT3 0.05510 0.41340 0.28730 0.22000 0.06300 Al 0
SiT4 0.13370 0.17510 0.22430 0.88000 0.06300 Si 0
AlT4 0.13370 0.17510 0.22430 0.22000 0.06300 Al 0
SiT5 0.00000 0.30910 0.00000 0.88000 0.06300 Si 0
AlT5 0.00000 0.30910 0.00000 0.22000 0.06300 Al 0
SiT1D 0.14100 0.41090 0.11600 0.33000 0.06300 Si 0
AlT1D 0.14100 0.41090 0.11600 0.05000 0.06300 Al 0
O1 0.07300 0.36300 0.05800 1.00000 0.08400 O 0
O1P 0.07200 0.24820 0.45500 1.00000 0.08400 O 0
O3 0.12800 0.23900 0.15200 1.00000 0.08400 O 0
O3P 0.12300 0.21000 0.31070 1.00000 0.08400 O 0
O4 0.11800 0.39600 0.20600 1.00000 0.08400 O 0
O4P 0.11000 0.35770 0.34500 1.00000 0.08400 O 0
O7 0.25000 0.36700 0.10000 1.00000 0.08400 O 0
O7P 0.25000 0.27200 0.40600 1.00000 0.08400 O 0
O8 0.07100 0.10000 0.21400 1.00000 0.08400 O 0
O9 0.08200 0.50000 0.31000 1.00000 0.08400 O 0
O10 0.25000 0.14200 0.22100 1.00000 0.08400 O 0
OD 0.13900 0.50000 0.09700 0.76000 0.08400 O 0
Wat 0.25000 0.00000 0.30300 0.61000 0.18000 O 2

loop_
_cod_changelog_entry_id
_cod_changelog_entry_author
_cod_changelog_entry_date
_cod_changelog_entry_text
1
;cod-tools version 3.8.0
Id: cif_guess_AMCSD_atom_types 9581 2023-05-17 12:35:41Z saulius
;
2023-05-18T11:37:49+03:00
;Derived atom types and hydrogen counts
from atom names that follow the AMCSD naming convention
(Wat == water, O-H == hydroxyl).
;

loop_
_cod_related_entry_id
_cod_related_entry_database
_cod_related_entry_code
1 AMCSD 0004142
